data_8102819
loop_
_publ_author_name
'Guo-Biao Cao'
'Bing-Qin Yang'

_publ_section_title
;
 Crystal structure of
 (E)-N'-(3-hydroxy-6-nitrobenzylidene)-4-methoxybenzohydrazide
 ---methanol (1:1), C15H13N3O5 &#x00B7; CH3OH
;
_journal_issue 4
_journal_name_full 'Zeitschrift f\"ur Kristallographie - New Crystal Structures'
_journal_page_first 715
_journal_volume 225
_journal_year 2010
_chemical_formula_sum 'C16 H17 N3 O6'
_chemical_formula_weight 347.33
_chemical_name_systematic
; 
(E)-<i>N</i>'-(3-hydroxy-6-nitrobenzylidene)-4-methoxybenzohydrazide 
methanol solvate, C~15~H~13~N~3~O~5~.CH~4~O 
;
_space_group_IT_number 14
_symmetry_cell_setting monoclinic
_symmetry_space_group_name_Hall '-P 2ybc'
_symmetry_space_group_name_H-M 'P 1 21/c 1'
_atom_sites_solution_hydrogens geom
_atom_sites_solution_primary direct
_atom_sites_solution_secondary difmap
_audit_creation_method SHELXL-97
_cell_angle_alpha 90.00
_cell_angle_beta 108.804(11)
_cell_angle_gamma 90.00
_cell_formula_units_Z 4
_cell_length_a 10.997(9)
_cell_length_b 12.458(11)
_cell_length_c 12.671(10)
_cell_measurement_reflns_used 1148
_cell_measurement_temperature 298(2)
_cell_measurement_theta_max 24.0
_cell_measurement_theta_min 2.3
_cell_volume 1643(2)
_computing_cell_refinement SAINT
_computing_data_collection SMART
_computing_data_reduction SAINT
_computing_molecular_graphics SHELXTL
_computing_publication_material SHELXTL
_computing_structure_refinement 'SHELXL-97 [10]'
_computing_structure_solution 'SHELXS-97 [9]'
_diffrn_ambient_temperature 298(2)
_diffrn_measured_fraction_theta_full 0.973
_diffrn_measured_fraction_theta_max 0.973
_diffrn_measurement_device_type 'Bruker SMART 1000 CCD area detector'
_diffrn_measurement_method '\w scans'
_diffrn_radiation_monochromator graphite
_diffrn_radiation_source 'fine-focus sealed tube'
_diffrn_radiation_type MoK\a
_diffrn_radiation_wavelength 0.71073
_diffrn_reflns_av_R_equivalents 0.0497
_diffrn_reflns_av_sigmaI/netI 0.0650
_diffrn_reflns_limit_h_max 8
_diffrn_reflns_limit_h_min -14
_diffrn_reflns_limit_k_max 15
_diffrn_reflns_limit_k_min -15
_diffrn_reflns_limit_l_max 16
_diffrn_reflns_limit_l_min -15
_diffrn_reflns_number 9224
_diffrn_reflns_theta_full 27.00
_diffrn_reflns_theta_max 27.00
_diffrn_reflns_theta_min 2.36
_exptl_absorpt_coefficient_mu 0.109
_exptl_absorpt_correction_T_max 0.9753
_exptl_absorpt_correction_T_min 0.9680
_exptl_absorpt_correction_type multi-scan
_exptl_crystal_colour colourless
_exptl_crystal_density_diffrn 1.404
_exptl_crystal_density_method 'not measured'
_exptl_crystal_description block
_exptl_crystal_F_000 728
_exptl_crystal_size_max 0.30
_exptl_crystal_size_mid 0.27
_exptl_crystal_size_min 0.23
_refine_diff_density_max 0.203
_refine_diff_density_min -0.222
_refine_diff_density_rms 0.044
_refine_ls_extinction_method none
_refine_ls_goodness_of_fit_ref 1.012
_refine_ls_hydrogen_treatment mixed
_refine_ls_matrix_type full
_refine_ls_number_parameters 235
_refine_ls_number_reflns 3485
_refine_ls_number_restraints 2
_refine_ls_restrained_S_all 1.011
_refine_ls_R_factor_all 0.1355
_refine_ls_R_factor_gt 0.0598
_refine_ls_shift/su_max 0.000
_refine_ls_shift/su_mean 0.000
_refine_ls_structure_factor_coef Fsqd
_refine_ls_weighting_details 'calc w=1/[\s^2^(Fo^2^)+(0.0674P)^2^] where P=(Fo^2^+2Fc^2^)/3'
_refine_ls_weighting_scheme calc
_refine_ls_wR_factor_gt 0.1243
_refine_ls_wR_factor_ref 0.1578
_reflns_number_gt 1732
_reflns_number_total 3485
_reflns_threshold_expression >2sigma(I)
_cod_data_source_file 1267-3143.cff
_cod_data_source_block 1
_cod_original_sg_symbol_H-M P21/c
_cod_database_code 8102819

loop_
_symmetry_equiv_pos_as_xyz
'x, y, z'
'-x, y+1/2, -z+1/2'
'-x, -y, -z'
'x, -y-1/2, z-1/2'

loop_
_atom_site_label
_atom_site_type_symbol
_atom_site_fract_x
_atom_site_fract_y
_atom_site_fract_z
_atom_site_U_iso_or_equiv
_atom_site_adp_type
_atom_site_occupancy
_atom_site_symmetry_multiplicity
_atom_site_calc_flag
_atom_site_refinement_flags
_atom_site_disorder_assembly
_atom_site_disorder_group
N1 N 0.8193(2) 0.23838(16) 0.91470(18) 0.0473(6) Uani 1 1 d . . .
N2 N 0.7774(2) 0.17335(16) 0.98416(18) 0.0472(6) Uani 1 1 d D . .
N3 N 0.7891(3) 0.5713(2) 0.9216(2) 0.0612(7) Uani 1 1 d . . .
O1 O 0.7093(2) 0.51864(18) 0.9466(2) 0.0897(8) Uani 1 1 d . . .
O2 O 0.8001(3) 0.66787(16) 0.9353(2) 0.0939(8) Uani 1 1 d . . .
O3 O 1.0943(2) 0.37749(15) 0.7039(2) 0.0766(7) Uani 1 1 d D . .
O4 O 0.7959(2) 0.03074(14) 0.88297(18) 0.0734(7) Uani 1 1 d . . .
O5 O 0.5435(2) -0.19975(15) 1.20311(19) 0.0747(7) Uani 1 1 d . . .
O6 O 0.7230(2) 0.30018(16) 0.16276(17) 0.0694(6) Uani 1 1 d . . .
H6 H 0.7552 0.3012 0.2308 0.104 Uiso 1 1 calc R . .
C1 C 0.8917(2) 0.40743(18) 0.8774(2) 0.0406(7) Uani 1 1 d . . .
C2 C 0.8738(2) 0.51838(19) 0.8700(2) 0.0427(7) Uani 1 1 d . . .
C3 C 0.9285(3) 0.5820(2) 0.8091(2) 0.0484(7) Uani 1 1 d . . .
H3A H 0.9153 0.6558 0.8066 0.058 Uiso 1 1 calc R . .
C4 C 1.0023(3) 0.5373(2) 0.7522(2) 0.0490(7) Uani 1 1 d . . .
H4 H 1.0385 0.5801 0.7101 0.059 Uiso 1 1 calc R . .
C5 C 1.0225(3) 0.4273(2) 0.7578(2) 0.0480(7) Uani 1 1 d . . .
C6 C 0.9689(3) 0.36453(19) 0.8206(2) 0.0490(7) Uani 1 1 d . . .
H6A H 0.9851 0.2911 0.8250 0.059 Uiso 1 1 calc R . .
C7 C 0.8419(3) 0.33584(19) 0.9457(2) 0.0447(7) Uani 1 1 d . . .
H7 H 0.8272 0.3608 1.0097 0.054 Uiso 1 1 calc R . .
C8 C 0.7658(3) 0.06696(19) 0.9605(2) 0.0463(7) Uani 1 1 d . . .
C9 C 0.7123(2) -0.00167(18) 1.0300(2) 0.0390(6) Uani 1 1 d . . .
C10 C 0.7210(3) -0.11172(19) 1.0204(2) 0.0499(7) Uani 1 1 d . . .
H10 H 0.7641 -0.1396 0.9743 0.060 Uiso 1 1 calc R . .
C11 C 0.6672(3) -0.1810(2) 1.0776(2) 0.0534(8) Uani 1 1 d . . .
H11 H 0.6751 -0.2548 1.0710 0.064 Uiso 1 1 calc R . .
C12 C 0.6022(3) -0.1403(2) 1.1441(2) 0.0457(7) Uani 1 1 d . . .
C13 C 0.5931(3) -0.0307(2) 1.1554(2) 0.0497(7) Uani 1 1 d . . .
H13 H 0.5497 -0.0032 1.2014 0.060 Uiso 1 1 calc R . .
C14 C 0.6477(2) 0.03786(19) 1.0990(2) 0.0443(7) Uani 1 1 d . . .
H14 H 0.6413 0.1116 1.1072 0.053 Uiso 1 1 calc R . .
C15 C 0.5585(4) -0.3124(2) 1.2064(3) 0.0883(12) Uani 1 1 d . . .
H15A H 0.5187 -0.3414 1.1332 0.132 Uiso 1 1 calc R . .
H15B H 0.5187 -0.3425 1.2569 0.132 Uiso 1 1 calc R . .
H15C H 0.6483 -0.3299 1.2314 0.132 Uiso 1 1 calc R . .
C16 C 0.6225(4) 0.3754(3) 0.1299(3) 0.0912(12) Uani 1 1 d . . .
H16A H 0.5527 0.3516 0.1540 0.137 Uiso 1 1 calc R . .
H16B H 0.5935 0.3822 0.0502 0.137 Uiso 1 1 calc R . .
H16C H 0.6527 0.4437 0.1631 0.137 Uiso 1 1 calc R . .
H2 H 0.767(3) 0.199(2) 1.0471(15) 0.080 Uiso 1 1 d D . .
H3 H 1.124(3) 0.422(2) 0.667(2) 0.080 Uiso 1 1 d D . .

loop_
_atom_site_aniso_label
_atom_site_aniso_U_11
_atom_site_aniso_U_22
_atom_site_aniso_U_33
_atom_site_aniso_U_23
_atom_site_aniso_U_13
_atom_site_aniso_U_12
N1 0.0659(16) 0.0355(12) 0.0506(14) 0.0020(11) 0.0330(12) -0.0049(11)
N2 0.0724(16) 0.0327(11) 0.0475(15) 0.0010(11) 0.0348(13) -0.0065(11)
N3 0.086(2) 0.0457(15) 0.0650(18) 0.0010(13) 0.0419(15) 0.0121(14)
O1 0.113(2) 0.0666(15) 0.126(2) 0.0216(14) 0.0897(18) 0.0181(14)
O2 0.148(2) 0.0386(12) 0.123(2) -0.0117(12) 0.0819(18) 0.0118(13)
O3 0.1078(19) 0.0441(12) 0.1113(19) 0.0100(12) 0.0821(16) 0.0064(12)
O4 0.126(2) 0.0413(11) 0.0855(17) -0.0074(11) 0.0788(16) -0.0016(11)
O5 0.1067(18) 0.0444(11) 0.0980(17) 0.0114(11) 0.0677(15) -0.0065(11)
O6 0.0993(18) 0.0575(13) 0.0597(14) -0.0074(11) 0.0373(13) 0.0001(12)
C1 0.0519(18) 0.0314(13) 0.0419(16) -0.0007(12) 0.0198(14) -0.0046(12)
C2 0.0517(18) 0.0358(14) 0.0451(16) -0.0011(12) 0.0219(14) -0.0009(12)
C3 0.0597(19) 0.0286(12) 0.0590(18) 0.0021(13) 0.0219(15) -0.0005(13)
C4 0.0601(19) 0.0348(14) 0.0593(18) 0.0051(13) 0.0292(16) -0.0055(13)
C5 0.0587(19) 0.0375(14) 0.0567(18) 0.0023(13) 0.0310(15) 0.0018(13)
C6 0.065(2) 0.0302(13) 0.0607(18) 0.0029(13) 0.0328(16) -0.0001(13)
C7 0.0594(18) 0.0358(14) 0.0456(17) -0.0021(12) 0.0262(14) -0.0013(12)
C8 0.063(2) 0.0319(14) 0.0528(18) 0.0004(12) 0.0317(16) 0.0027(13)
C9 0.0494(17) 0.0318(12) 0.0400(15) 0.0002(11) 0.0202(13) 0.0009(11)
C10 0.071(2) 0.0309(13) 0.0590(19) -0.0039(13) 0.0364(16) 0.0021(13)
C11 0.074(2) 0.0278(13) 0.066(2) 0.0008(13) 0.0327(17) -0.0004(13)
C12 0.0557(19) 0.0375(14) 0.0502(18) 0.0061(13) 0.0257(15) -0.0031(13)
C13 0.067(2) 0.0392(15) 0.0546(18) 0.0009(13) 0.0358(16) 0.0026(13)
C14 0.0599(18) 0.0310(13) 0.0487(17) -0.0016(12) 0.0269(15) 0.0014(12)
C15 0.127(3) 0.0469(19) 0.111(3) 0.0163(19) 0.066(3) -0.016(2)
C16 0.110(3) 0.097(3) 0.081(3) 0.015(2) 0.050(2) 0.019(2)

loop_
_atom_type_symbol
_atom_type_description
_atom_type_scat_dispersion_real
_atom_type_scat_dispersion_imag
_atom_type_scat_source
C C 0.0033 0.0016 'International Tables Vol C Tables 4.2.6.8 and 6.1.1.4'
H H 0.0000 0.0000 'International Tables Vol C Tables 4.2.6.8 and 6.1.1.4'
N N 0.0061 0.0033 'International Tables Vol C Tables 4.2.6.8 and 6.1.1.4'
O O 0.0106 0.0060 'International Tables Vol C Tables 4.2.6.8 and 6.1.1.4'

loop_
_geom_angle_atom_site_label_1
_geom_angle_atom_site_label_2
_geom_angle_atom_site_label_3
_geom_angle
_geom_angle_site_symmetry_1
_geom_angle_site_symmetry_3
_geom_angle_publ_flag
C7 N1 N2 115.8(2) . . ?
C8 N2 N1 117.4(2) . . ?
C8 N2 H2 121(2) . . ?
N1 N2 H2 121(2) . . ?
O2 N3 O1 122.9(3) . . ?
O2 N3 C2 117.6(3) . . ?
O1 N3 C2 119.4(2) . . ?
C5 O3 H3 112(2) . . ?
C12 O5 C15 119.1(2) . . ?
C16 O6 H6 109.5 . . ?
C6 C1 C2 116.4(2) . . ?
C6 C1 C7 118.7(2) . . ?
C2 C1 C7 124.8(2) . . ?
C3 C2 C1 122.1(2) . . ?
C3 C2 N3 116.8(2) . . ?
C1 C2 N3 121.0(2) . . ?
C4 C3 C2 120.3(2) . . ?
C4 C3 H3A 119.9 . . ?
C2 C3 H3A 119.9 . . ?
C3 C4 C5 119.3(2) . . ?
C3 C4 H4 120.4 . . ?
C5 C4 H4 120.4 . . ?
O3 C5 C6 117.5(2) . . ?
O3 C5 C4 122.6(2) . . ?
C6 C5 C4 120.0(3) . . ?
C5 C6 C1 122.0(2) . . ?
C5 C6 H6A 119.0 . . ?
C1 C6 H6A 119.0 . . ?
N1 C7 C1 118.1(2) . . ?
N1 C7 H7 121.0 . . ?
C1 C7 H7 121.0 . . ?
O4 C8 N2 120.6(2) . . ?
O4 C8 C9 121.9(2) . . ?
N2 C8 C9 117.5(2) . . ?
C10 C9 C14 118.2(2) . . ?
C10 C9 C8 118.0(2) . . ?
C14 C9 C8 123.7(2) . . ?
C11 C10 C9 121.5(2) . . ?
C11 C10 H10 119.3 . . ?
C9 C10 H10 119.3 . . ?
C12 C11 C10 119.4(2) . . ?
C12 C11 H11 120.3 . . ?
C10 C11 H11 120.3 . . ?
O5 C12 C11 125.1(2) . . ?
O5 C12 C13 114.8(2) . . ?
C11 C12 C13 120.1(2) . . ?
C14 C13 C12 120.3(2) . . ?
C14 C13 H13 119.9 . . ?
C12 C13 H13 119.9 . . ?
C13 C14 C9 120.6(2) . . ?
C13 C14 H14 119.7 . . ?
C9 C14 H14 119.7 . . ?
O5 C15 H15A 109.5 . . ?
O5 C15 H15B 109.5 . . ?
H15A C15 H15B 109.5 . . ?
O5 C15 H15C 109.5 . . ?
H15A C15 H15C 109.5 . . ?
H15B C15 H15C 109.5 . . ?
O6 C16 H16A 109.5 . . ?
O6 C16 H16B 109.5 . . ?
H16A C16 H16B 109.5 . . ?
O6 C16 H16C 109.5 . . ?
H16A C16 H16C 109.5 . . ?
H16B C16 H16C 109.5 . . ?

loop_
_geom_bond_atom_site_label_1
_geom_bond_atom_site_label_2
_geom_bond_distance
_geom_bond_site_symmetry_2
_geom_bond_publ_flag
N1 C7 1.276(3) . ?
N1 N2 1.380(3) . ?
N2 C8 1.356(3) . ?
N2 H2 0.901(10) . ?
N3 O2 1.215(3) . ?
N3 O1 1.217(3) . ?
N3 C2 1.457(3) . ?
O3 C5 1.350(3) . ?
O3 H3 0.850(10) . ?
O4 C8 1.220(3) . ?
O5 C12 1.355(3) . ?
O5 C15 1.412(4) . ?
O6 C16 1.405(4) . ?
O6 H6 0.8200 . ?
C1 C6 1.385(3) . ?
C1 C2 1.395(3) . ?
C1 C7 1.466(3) . ?
C2 C3 1.372(3) . ?
C3 C4 1.366(4) . ?
C3 H3A 0.9300 . ?
C4 C5 1.386(4) . ?
C4 H4 0.9300 . ?
C5 C6 1.376(4) . ?
C6 H6A 0.9300 . ?
C7 H7 0.9300 . ?
C8 C9 1.478(3) . ?
C9 C10 1.382(3) . ?
C9 C14 1.383(3) . ?
C10 C11 1.377(4) . ?
C10 H10 0.9300 . ?
C11 C12 1.366(4) . ?
C11 H11 0.9300 . ?
C12 C13 1.381(3) . ?
C13 C14 1.370(3) . ?
C13 H13 0.9300 . ?
C14 H14 0.9300 . ?
C15 H15A 0.9600 . ?
C15 H15B 0.9600 . ?
C15 H15C 0.9600 . ?
C16 H16A 0.9600 . ?
C16 H16B 0.9600 . ?
C16 H16C 0.9600 . ?

loop_
_geom_hbond_atom_site_label_D
_geom_hbond_atom_site_label_H
_geom_hbond_atom_site_label_A
_geom_hbond_distance_DH
_geom_hbond_distance_HA
_geom_hbond_distance_DA
_geom_hbond_angle_DHA
_geom_hbond_site_symmetry_A
O3 H3 O4 0.850(10) 1.841(12) 2.678(3) 168(3) 2_756
N2 H2 O6 0.901(10) 2.103(13) 2.975(3) 163(3) 1_556
O6 H6 N1 0.82 2.26 3.060(4) 165 4_565
